data_1522264
loop_
_publ_author_name
'Yamada, K.'
'Sato, N.'
'Masuda, H.'
'Fujino, T.'

_publ_section_title
;
 Synthesis and crystal structure of a new niobium oxynitride, Nb2 N0.88
 O0.12
;
_journal_name_full 'Journal of Solid State Chemistry'
_journal_page_first 36
_journal_page_last 42
_journal_volume 150
_journal_year 2000
_chemical_formula_sum 'N0.86 Nb2 O0.14'
_chemical_name_systematic 'Nb2 (N0.86 O0.14)'
_space_group_IT_number 162
_symmetry_space_group_name_Hall '-P 3 2'
_symmetry_space_group_name_H-M 'P -3 1 m'
_cell_angle_alpha 90
_cell_angle_beta 90
_cell_angle_gamma 120
_cell_formula_units_Z 3
_cell_length_a 5.2916
_cell_length_b 5.2916
_cell_length_c 4.9987
_cell_volume 121.216
_citation_journal_id_ASTM JSSCBI
_cod_data_source_file Yamada_JSSCBI_2000_1822.cif
_cod_data_source_block N0.86Nb2O0.14
_cod_original_cell_volume 121.2165
_cod_database_code 1522264

loop_
_symmetry_equiv_pos_as_xyz
x,y,z
-y,x-y,z
-x+y,-x,z
-y,-x,-z
x,x-y,-z
-x+y,y,-z
-x,-y,-z
y,-x+y,-z
x-y,x,-z
y,x,z
-x,-x+y,z
x-y,-y,z

loop_
_atom_site_label
_atom_site_type_symbol
_atom_site_fract_x
_atom_site_fract_y
_atom_site_fract_z
_atom_site_occupancy
_atom_site_U_iso_or_equiv
N2 N-3 0 0 0 0.9 0.0
N1 N-3 0.3333 0.6667 0.5 0.84 0.0
O1 O-2 0.3333 0.6667 0.5 0.16 0.0
Nb1 Nb+1 0.333 0 0.248 1 0.0
O2 O-2 0 0 0 0.1 0.0
